data_1555292
loop_
_publ_author_name
'Wen, Si'
'Lv, Weiwei'
'Ba, Dan'
'Liu, Jing'
'Cheng, Guolin'

_publ_section_title
;
 Ruthenium(ii)-catalyzed chemoselective deacylative annulation of
 1,3-diones with sulfoxonium ylides via C--C bond activation
;
_journal_issue 39
_journal_name_full 'Chemical Science'
_journal_page_first 9104
_journal_paper_doi 10.1039/C9SC03245B
_journal_volume 10
_journal_year 2019
_chemical_formula_moiety 'C18 H13 F3 O2'
_chemical_formula_sum 'C17 H13 F3 O2'
_chemical_formula_weight 318.28
_space_group_crystal_system monoclinic
_space_group_IT_number 14
_space_group_name_Hall '-P 2yn'
_space_group_name_H-M_alt 'P 1 21/n 1'
_atom_sites_solution_hydrogens geom
_atom_sites_solution_primary dual
_atom_sites_solution_secondary difmap
_audit_creation_date 2019-05-26
_audit_creation_method
;
Olex2 1.2
(compiled 2018.05.29 svn.r3508 for OlexSys, GUI svn.r5506)
;
_audit_update_record
;
2019-06-17 deposited with the CCDC.	2019-08-12 downloaded from the CCDC.
;
_cell_angle_alpha 90.00
_cell_angle_beta 99.37(3)
_cell_angle_gamma 90.00
_cell_formula_units_Z 4
_cell_length_a 9.501(3)
_cell_length_b 16.731(5)
_cell_length_c 9.633(2)
_cell_measurement_reflns_used 2277
_cell_measurement_temperature 295.5(2)
_cell_measurement_theta_max 27.5060
_cell_measurement_theta_min 4.0430
_cell_volume 1510.8(7)
_computing_cell_refinement 'CrysAlisPro 1.171.38.41 (Rigaku OD, 2015)'
_computing_data_collection 'CrysAlisPro 1.171.38.41 (Rigaku OD, 2015)'
_computing_data_reduction 'CrysAlisPro 1.171.38.41 (Rigaku OD, 2015)'
_computing_molecular_graphics 'Olex2 (Dolomanov et al., 2009)'
_computing_publication_material 'Olex2 (Dolomanov et al., 2009)'
_computing_structure_refinement 'XL (Sheldrick, 2008)'
_computing_structure_solution 'ShelXT (Sheldrick, 2015)'
_diffrn_ambient_environment air
_diffrn_ambient_temperature 295.5(2)
_diffrn_detector 'CCD plate'
_diffrn_detector_area_resol_mean 16.1213
_diffrn_detector_type Eos
_diffrn_measured_fraction_theta_full 0.997
_diffrn_measured_fraction_theta_max 0.997
_diffrn_measurement_details
;
List of Runs (angles in degrees, time in seconds):

  # Type    Start    End  Width  t~exp~   \w     \q     \k     \f   Frames
#--------------------------------------------------------------------------
  1  \w    -34.00  -4.00   1.00    2.97    --  -16.59  38.00 -60.00   30
  2  \w    -23.00  27.00   1.00    2.97    --  -16.59  57.00   0.00   50
  3  \w    -11.00  80.00   1.00    2.97    --   15.81  77.00 150.00   91
  4  \w    -51.00  31.00   1.00    2.97    --   15.81 -57.00 -90.00   82
  5  \w    -16.00  10.00   1.00    2.97    --  -16.59 -99.00 -60.00   26
  6  \w    -17.00  22.00   1.00    2.97    --  -16.59 -99.00-180.00   39
  7  \w    -52.00  43.00   1.00    2.97    --   15.81 -77.00  30.00   95
;
_diffrn_measurement_device 'four-circle diffractometer'
_diffrn_measurement_device_type 'Xcalibur, Eos, Gemini'
_diffrn_measurement_method '\w scans'
_diffrn_orient_matrix_type 'CrysAlisPro convention (1999,Acta A55,543-557)'
_diffrn_orient_matrix_UB_11 0.0264727000
_diffrn_orient_matrix_UB_12 -0.0239239000
_diffrn_orient_matrix_UB_13 0.0590917000
_diffrn_orient_matrix_UB_21 -0.0632517000
_diffrn_orient_matrix_UB_22 0.0073955000
_diffrn_orient_matrix_UB_23 0.0279963000
_diffrn_orient_matrix_UB_31 -0.0318715000
_diffrn_orient_matrix_UB_32 -0.0343506000
_diffrn_orient_matrix_UB_33 -0.0356123000
_diffrn_radiation_monochromator graphite
_diffrn_radiation_probe x-ray
_diffrn_radiation_type MoK\a
_diffrn_radiation_wavelength 0.71073
_diffrn_reflns_av_R_equivalents 0.1477
_diffrn_reflns_av_unetI/netI 0.1036
_diffrn_reflns_limit_h_max 11
_diffrn_reflns_limit_h_min -10
_diffrn_reflns_limit_k_max 19
_diffrn_reflns_limit_k_min -19
_diffrn_reflns_limit_l_max 11
_diffrn_reflns_limit_l_min -11
_diffrn_reflns_number 8734
_diffrn_reflns_theta_full 25.00
_diffrn_reflns_theta_max 25.00
_diffrn_reflns_theta_min 3.71
_diffrn_source 'fine-focus sealed X-ray tube'
_diffrn_source_type 'Enhance (Mo) X-ray Source'
_exptl_absorpt_coefficient_mu 0.112
_exptl_absorpt_correction_T_max 1.00000
_exptl_absorpt_correction_T_min 0.33697
_exptl_absorpt_correction_type multi-scan
_exptl_absorpt_process_details
;
CrysAlisPro 1.171.38.41 (Rigaku Oxford Diffraction, 2015)
Empirical absorption correction using spherical harmonics,
 implemented in SCALE3 ABSPACK scaling algorithm.
;
_exptl_crystal_colour colorless
_exptl_crystal_density_diffrn 1.346
_exptl_crystal_density_method 'not measured'
_exptl_crystal_description block
_exptl_crystal_F_000 632
_exptl_crystal_size_max 0.12
_exptl_crystal_size_mid 0.11
_exptl_crystal_size_min 0.1
_refine_diff_density_max 0.428
_refine_diff_density_min -0.637
_refine_diff_density_rms 0.135
_refine_ls_extinction_method none
_refine_ls_goodness_of_fit_ref 0.971
_refine_ls_hydrogen_treatment constr
_refine_ls_matrix_type full
_refine_ls_number_parameters 237
_refine_ls_number_reflns 2659
_refine_ls_number_restraints 34
_refine_ls_restrained_S_all 1.032
_refine_ls_R_factor_all 0.1319
_refine_ls_R_factor_gt 0.0932
_refine_ls_shift/su_max 0.000
_refine_ls_shift/su_mean 0.000
_refine_ls_structure_factor_coef Fsqd
_refine_ls_weighting_details 'calc w=1/[\s^2^(Fo^2^)+(0.1760P)^2^+0.0000P] where P=(Fo^2^+2Fc^2^)/3'
_refine_ls_weighting_scheme calc
_refine_ls_wR_factor_gt 0.2108
_refine_ls_wR_factor_ref 0.2718
_reflns_number_gt 1615
_reflns_number_total 2659
_reflns_threshold_expression >2sigma(I)
_cod_data_source_file c9sc03245b2.cif
_cod_data_source_block exp_6575
_cod_original_sg_symbol_Hall ' -P 2yn'
_cod_database_code 1555292
_reflns_odcompleteness_completeness 99.59
_reflns_odcompleteness_iscentric 1
_reflns_odcompleteness_theta 26.32
_olex2_refinement_description
;
1. Fixed Uiso
 At 1.2 times of:
  All C(H) groups
 At 1.5 times of:
  All C(H,H,H) groups
2. Restrained distances
 C00F-F00K \\sim C00F-F00L \\sim C00F-F00N \\sim F00K-F00L \\sim F00K-F00N
\\sim F00L-F00N
 with sigma of 0.04
 C00M-C00F \\sim C00M-F00K \\sim C00M-F00L \\sim C00M-F00N
 with sigma of 0.02
3. Rigid bond restraints
 C004, C007
 with sigma for 1-2 distances of 0.009 and sigma for 1-3 distances of 0.009
4. Uiso/Uaniso restraints and constraints
C004: within 2A with sigma of 0.02 and sigma for terminal atoms of 0.01
C009: within 2A with sigma of 0.02 and sigma for terminal atoms of 0.04
C004 \\sim C007: within 2A with sigma of 0.001 and sigma for terminal atoms of
0.002
C004 \\sim C009: within 2A with sigma of 0.002 and sigma for terminal atoms of
0.004
5. Others
 Sof(F0AA)=Sof(F00O)=Sof(F00M)=1-FVAR(1)
 Sof(F00K)=Sof(F00L)=Sof(F00N)=FVAR(1)
6.a Aromatic/amide H refined with riding coordinates:
 C007(H007), C008(H008), C00A(H00A), C00B(H00B), C00C(H00C), C00D(H00D),
 C00E(H00E), C00G(H00G), C00H(H00H), C00I(H00I)
6.b Idealised Me refined as rotating group:
 C00J(H00f,H00j,H00k)
;
_olex2_submission_special_instructions 'No special instructions were received'
_oxdiff_exptl_absorpt_empirical_details
;
Empirical correction (ABSPACK) includes:
- Absorption correction using spherical harmonics
- Frame scaling
;
_oxdiff_exptl_absorpt_empirical_full_max 3.354
_oxdiff_exptl_absorpt_empirical_full_min 0.340

loop_
_space_group_symop_id
_space_group_symop_operation_xyz
1 'x, y, z'
2 '-x+1/2, y+1/2, -z+1/2'
3 '-x, -y, -z'
4 'x-1/2, -y-1/2, z-1/2'

loop_
_atom_site_label
_atom_site_type_symbol
_atom_site_fract_x
_atom_site_fract_y
_atom_site_fract_z
_atom_site_U_iso_or_equiv
_atom_site_adp_type
_atom_site_occupancy
_atom_site_calc_flag
_atom_site_disorder_assembly
_atom_site_disorder_group
_atom_site_refinement_flags_posn
_atom_site_refinement_flags_adp
O3 O 0.5990(2) 0.41790(11) 0.5735(2) 0.0396(6) Uani 1 d . . . .
O002 O 0.4356(2) 0.26890(13) 0.2384(2) 0.0548(7) Uani 1 d . . . .
C003 C 0.5453(3) 0.37518(17) 0.4528(3) 0.0377(8) Uani 1 d . . . .
C004 C 0.4316(3) 0.31819(16) 0.4678(3) 0.0401(7) Uani 1 d . . . U
C005 C 0.7760(3) 0.51900(16) 0.6544(3) 0.0382(8) Uani 1 d . . . .
C006 C 0.7034(3) 0.46874(16) 0.5404(3) 0.0367(7) Uani 1 d . . . .
C007 C 0.3745(3) 0.31550(17) 0.5913(3) 0.0431(7) Uani 1 d . . . U
H007 H 0.4097 0.3500 0.6644 0.052 Uiso 1 calc . . R .
C008 C 0.7346(3) 0.51925(17) 0.7857(3) 0.0452(8) Uani 1 d . . . .
H008 H 0.6592 0.4872 0.8025 0.054 Uiso 1 calc . . R .
C009 C 0.3768(3) 0.26505(17) 0.3581(3) 0.0427(8) Uani 1 d . . . U
C00A C 0.6148(3) 0.39966(19) 0.3482(3) 0.0460(8) Uani 1 d . . . .
H00A H 0.5997 0.3808 0.2562 0.055 Uiso 1 calc . . R .
C00B C 0.8899(3) 0.56770(18) 0.6318(4) 0.0486(9) Uani 1 d . . . .
H00B H 0.9192 0.5679 0.5442 0.058 Uiso 1 calc . . R .
C00C C 0.7155(3) 0.45966(19) 0.4043(3) 0.0470(8) Uani 1 d . . . .
H00C H 0.7775 0.4871 0.3558 0.056 Uiso 1 calc . . R .
C00D C 0.2680(4) 0.21176(19) 0.3767(4) 0.0508(9) Uani 1 d . . . .
H00D H 0.2319 0.1767 0.3048 0.061 Uiso 1 calc . . R .
C00E C 0.2655(4) 0.2622(2) 0.6086(4) 0.0546(9) Uani 1 d . . . .
H00E H 0.2281 0.2614 0.6921 0.066 Uiso 1 calc . . R .
C00F C 0.8057(4) 0.56752(19) 0.8932(4) 0.0546(10) Uani 1 d A . D .
C00G C 0.2143(4) 0.2110(2) 0.5004(4) 0.0580(10) Uani 1 d . . . .
H00G H 0.1420 0.1753 0.5114 0.070 Uiso 1 calc . . R .
C00H C 0.9190(4) 0.6157(2) 0.8687(4) 0.0610(10) Uani 1 d . . . .
H00H H 0.9670 0.6476 0.9402 0.073 Uiso 1 calc . . R .
C00I C 0.9590(4) 0.6155(2) 0.7385(4) 0.0602(10) Uani 1 d . . . .
H00I H 1.0338 0.6480 0.7217 0.072 Uiso 1 calc . . R .
C00J C 0.3864(5) 0.2127(3) 0.1291(4) 0.0775(13) Uani 1 d . . . .
H00F H 0.4354 0.2216 0.0508 0.116 Uiso 1 calc . . GR .
H00J H 0.2857 0.2194 0.0993 0.116 Uiso 1 calc . . GR .
H00K H 0.4052 0.1593 0.1640 0.116 Uiso 1 calc . . GR .
F00K F 0.763(3) 0.4940(7) 1.0824(14) 0.147(8) Uani 0.47(2) d A 1 D .
F00L F 0.837(3) 0.6148(17) 1.1225(19) 0.170(10) Uani 0.47(2) d A 1 D .
C00M C 0.7608(6) 0.5675(3) 1.0317(4) 0.0759(12) Uani 1 d . . D .
F00N F 0.6240(12) 0.5886(13) 1.0214(13) 0.114(5) Uani 0.47(2) d A 1 D .
F0AA F 0.690(3) 0.5032(10) 1.0648(13) 0.154(8) Uani 0.53(2) d A 2 . .
F00O F 0.682(3) 0.6283(13) 1.0576(13) 0.162(7) Uani 0.53(2) d A 2 . .
F00M F 0.8596(16) 0.5709(11) 1.1383(11) 0.126(5) Uani 0.53(2) d A 2 . .

loop_
_atom_site_aniso_label
_atom_site_aniso_U_11
_atom_site_aniso_U_22
_atom_site_aniso_U_33
_atom_site_aniso_U_23
_atom_site_aniso_U_13
_atom_site_aniso_U_12
O3 0.0372(12) 0.0397(12) 0.0400(13) -0.0015(8) 0.0007(10) -0.0006(9)
O002 0.0536(15) 0.0578(15) 0.0537(15) -0.0181(11) 0.0108(12) -0.0151(11)
C003 0.0336(16) 0.0403(16) 0.0369(17) -0.0051(12) -0.0007(14) 0.0064(12)
C004 0.0370(12) 0.0358(12) 0.0463(13) 0.0006(10) 0.0030(10) 0.0029(10)
C005 0.0357(16) 0.0348(15) 0.0406(17) 0.0019(12) -0.0047(13) 0.0041(12)
C006 0.0310(15) 0.0338(14) 0.0430(17) 0.0019(12) -0.0013(13) -0.0012(11)
C007 0.0410(13) 0.0395(13) 0.0475(14) 0.0001(11) 0.0034(11) 0.0023(10)
C008 0.0458(19) 0.0411(18) 0.0459(19) 0.0008(13) -0.0009(15) -0.0005(13)
C009 0.0384(14) 0.0402(14) 0.0479(16) -0.0013(12) 0.0022(13) 0.0008(11)
C00A 0.0473(19) 0.0491(18) 0.0397(18) -0.0030(14) 0.0016(15) -0.0032(14)
C00B 0.0418(18) 0.0507(19) 0.052(2) -0.0029(15) 0.0053(16) -0.0079(14)
C00C 0.0475(19) 0.0479(18) 0.0438(18) -0.0009(14) 0.0026(15) -0.0071(14)
C00D 0.0456(19) 0.0468(18) 0.059(2) -0.0060(15) 0.0062(17) -0.0069(14)
C00E 0.052(2) 0.054(2) 0.058(2) 0.0056(16) 0.0105(18) -0.0036(16)
C00F 0.060(2) 0.052(2) 0.047(2) -0.0103(15) -0.0069(17) -0.0006(17)
C00G 0.0413(19) 0.0509(19) 0.082(3) 0.0098(18) 0.0106(18) -0.0084(15)
C00H 0.054(2) 0.062(2) 0.062(2) -0.0146(18) -0.0052(19) -0.0046(18)
C00I 0.048(2) 0.056(2) 0.074(3) -0.0102(18) 0.003(2) -0.0159(16)
C00J 0.078(3) 0.091(3) 0.065(3) -0.034(2) 0.014(2) -0.034(2)
F00K 0.27(2) 0.116(10) 0.069(6) 0.050(6) 0.079(9) 0.081(13)
F00L 0.211(18) 0.224(19) 0.088(10) -0.104(12) 0.062(11) -0.131(17)
C00M 0.097(4) 0.075(3) 0.052(3) -0.015(2) 0.000(2) -0.002(3)
F00N 0.100(7) 0.185(14) 0.066(6) -0.016(7) 0.038(4) 0.011(7)
F0AA 0.228(15) 0.155(13) 0.092(6) -0.051(7) 0.064(8) -0.120(12)
F00O 0.244(18) 0.169(12) 0.076(7) -0.007(6) 0.038(9) 0.106(12)
F00M 0.151(7) 0.162(11) 0.051(4) 0.009(6) -0.027(5) -0.040(8)

loop_
_atom_type_symbol
_atom_type_description
_atom_type_scat_dispersion_real
_atom_type_scat_dispersion_imag
_atom_type_scat_source
C C 0.0033 0.0016 'International Tables Vol C Tables 4.2.6.8 and 6.1.1.4'
H H 0.0000 0.0000 'International Tables Vol C Tables 4.2.6.8 and 6.1.1.4'
N N 0.0061 0.0033 'International Tables Vol C Tables 4.2.6.8 and 6.1.1.4'
O O 0.0106 0.0060 'International Tables Vol C Tables 4.2.6.8 and 6.1.1.4'
F F 0.0171 0.0103 'International Tables Vol C Tables 4.2.6.8 and 6.1.1.4'

loop_
_geom_angle_atom_site_label_1
_geom_angle_atom_site_label_2
_geom_angle_atom_site_label_3
_geom_angle
C006 O3 C003 107.6(2)
C009 O002 C00J 117.5(3)
O3 C003 C004 115.4(3)
C00A C003 O3 108.1(3)
C00A C003 C004 136.6(3)
C007 C004 C003 120.2(3)
C007 C004 C009 118.3(3)
C009 C004 C003 121.5(3)
C008 C005 C006 121.2(3)
C008 C005 C00B 118.9(3)
C00B C005 C006 119.9(3)
O3 C006 C005 116.6(3)
C00C C006 O3 109.5(3)
C00C C006 C005 133.8(3)
C004 C007 H007 119.2
C004 C007 C00E 121.7(3)
C00E C007 H007 119.2
C005 C008 H008 119.9
C005 C008 C00F 120.2(3)
C00F C008 H008 119.9
O002 C009 C004 116.8(3)
O002 C009 C00D 123.5(3)
C00D C009 C004 119.7(3)
C003 C00A H00A 126.0
C003 C00A C00C 108.0(3)
C00C C00A H00A 126.0
C005 C00B H00B 119.8
C00I C00B C005 120.5(3)
C00I C00B H00B 119.8
C006 C00C C00A 106.8(3)
C006 C00C H00C 126.6
C00A C00C H00C 126.6
C009 C00D H00D 119.9
C00G C00D C009 120.3(3)
C00G C00D H00D 119.9
C007 C00E H00E 120.5
C00G C00E C007 118.9(3)
C00G C00E H00E 120.5
C008 C00F C00M 119.8(3)
C00H C00F C008 120.1(4)
C00H C00F C00M 120.1(3)
C00D C00G C00E 121.2(3)
C00D C00G H00G 119.4
C00E C00G H00G 119.4
C00F C00H H00H 120.3
C00I C00H C00F 119.4(3)
C00I C00H H00H 120.3
C00B C00I H00I 119.5
C00H C00I C00B 120.9(3)
C00H C00I H00I 119.5
O002 C00J H00F 109.5
O002 C00J H00J 109.5
O002 C00J H00K 109.5
H00F C00J H00J 109.5
H00F C00J H00K 109.5
H00J C00J H00K 109.5
F00K C00M C00F 110.3(6)
F00K C00M F00N 103.5(9)
F00K C00M F0AA 30.9(10)
F00L C00M C00F 113.3(8)
F00L C00M F00K 109.9(11)
F00L C00M F00N 108.5(10)
F00L C00M F0AA 125.1(11)
F00L C00M F00O 71.1(10)
F00N C00M C00F 110.9(6)
F00N C00M F0AA 73.0(10)
F0AA C00M C00F 116.8(6)
F00O C00M C00F 115.7(6)
F00O C00M F00K 128.9(10)
F00O C00M F00N 39.6(9)
F00O C00M F0AA 104.7(11)
F00M C00M C00F 116.6(9)
F00M C00M F00K 77.1(8)
F00M C00M F00L 34.8(12)
F00M C00M F00N 128.9(9)
F00M C00M F0AA 100.2(9)
F00M C00M F00O 100.4(9)

loop_
_geom_bond_atom_site_label_1
_geom_bond_atom_site_label_2
_geom_bond_distance
O3 C003 1.389(3)
O3 C006 1.383(4)
O002 C009 1.362(4)
O002 C00J 1.432(4)
C003 C004 1.466(4)
C003 C00A 1.354(4)
C004 C007 1.386(4)
C004 C009 1.414(4)
C005 C006 1.464(4)
C005 C008 1.384(4)
C005 C00B 1.399(4)
C006 C00C 1.343(4)
C007 H007 0.9300
C007 C00E 1.398(5)
C008 H008 0.9300
C008 C00F 1.397(4)
C009 C00D 1.399(4)
C00A H00A 0.9300
C00A C00C 1.431(4)
C00B H00B 0.9300
C00B C00I 1.382(5)
C00C H00C 0.9300
C00D H00D 0.9300
C00D C00G 1.371(5)
C00E H00E 0.9300
C00E C00G 1.375(5)
C00F C00H 1.395(5)
C00F C00M 1.466(6)
C00G H00G 0.9300
C00H H00H 0.9300
C00H C00I 1.368(5)
C00I H00I 0.9300
C00J H00F 0.9600
C00J H00J 0.9600
C00J H00K 0.9600
F00K C00M 1.321(10)
F00L C00M 1.310(11)
C00M F00N 1.335(10)
C00M F0AA 1.336(11)
C00M F00O 1.311(12)
C00M F00M 1.275(12)
